data_9009640
loop_
_publ_author_name
'Idemoto, Y.'
'Richardson, J. W.'
'Koura, N.'
'Kohara, S.'
'Loong, C. K.'

_publ_section_title
;
 Crystal structure of (LixK1-x)2CO3 (x = 0,0.43,0.5,0.62,1)
 by neutron powder diffraction analysis
 Sample: contains natural Li
;
_journal_name_full 'Journal of Physics and Chemistry of Solids'
_journal_page_first 363
_journal_page_last 376
_journal_paper_doi 10.1016/S0022-3697(97)00209-6
_journal_volume 59
_journal_year 1998
_chemical_formula_structural (Li.5K.5)2CO3
_chemical_formula_sum 'C K Li O3'
_space_group_crystal_system monoclinic
_space_group_IT_number 14
_space_group_name_Hall '-P 2ybc'
_space_group_name_H-M_alt 'P 1 21/c 1'
_symmetry_space_group_name_H-M 'P 1 21/c 1'
_cell_angle_alpha 90
_cell_angle_beta 127.418
_cell_angle_gamma 90
_cell_formula_units_Z 4
_cell_length_a 7.22806
_cell_length_b 7.08181
_cell_length_c 7.59999
_cell_volume 308.974
_database_code_amcsd 0013245
_exptl_crystal_density_diffrn 2.280
_cod_depositor_comments
;
 Adding the _cell_formula_units_Z data item and updating the space group
 information.

 Antanas Vaitkus,
 2018-01-15
;
_cod_original_formula_sum 'Li K C O3'
_cod_database_code 9009640
_amcsd_formula_title (Li.5K.5)2CO3

loop_
_space_group_symop_id
_space_group_symop_operation_xyz
1 x,y,z
2 x,1/2-y,1/2+z
3 -x,1/2+y,1/2-z
4 -x,-y,-z

loop_
_atom_site_aniso_label
_atom_site_aniso_U_11
_atom_site_aniso_U_22
_atom_site_aniso_U_33
_atom_site_aniso_U_12
_atom_site_aniso_U_13
_atom_site_aniso_U_23
Li 0.01750 0.04040 0.02380 0.01870 0.01640 0.01570
K 0.00970 0.01710 0.02800 -0.00220 0.01210 0.00100
C 0.00740 0.00560 0.00990 -0.00630 0.00690 -0.01060
O1 0.01520 0.00820 0.01430 0.00060 0.01140 0.00770
O2 0.01120 0.01100 0.02180 -0.00600 0.01200 -0.00530
O3 0.01150 0.02160 0.02910 -0.00560 0.01640 -0.11600

loop_
_atom_site_label
_atom_site_fract_x
_atom_site_fract_y
_atom_site_fract_z
Li 0.40330 0.07230 0.10220
K -0.17210 0.35300 0.16830
C 0.29400 0.33300 0.21210
O1 0.74410 -0.02320 0.21010
O2 0.16060 0.18940 0.13130
O3 0.47860 0.33310 0.22030

loop_
_cod_related_entry_id
_cod_related_entry_database
_cod_related_entry_code
1 AMCSD 0013245
